data_4089535
loop_
_publ_author_name
'Hlina, Johann'
'Baumgartner, Judith'
'Marschner, Christoph'
'Albers, Lena'
'M\"uller, Thomas'

_publ_section_title
;
 Cyclic Disilylated and Digermylated Germylenes.
;
_journal_issue 11
_journal_name_full Organometallics
_journal_page_first 3404
_journal_page_last 3410
_journal_paper_doi 10.1021/om400365v
_journal_volume 32
_journal_year 2013
_chemical_formula_sum 'C23 H60 Ge3 N2 Si6'
_chemical_formula_weight 751.04
_space_group_IT_number 14
_space_group_name_Hall '-P 2ybc'
_space_group_name_H-M_alt 'P 1 21/c 1'
_symmetry_cell_setting monoclinic
_symmetry_space_group_name_H-M 'P 1 21/c 1'
_atom_sites_solution_hydrogens geom
_atom_sites_solution_primary direct
_atom_sites_solution_secondary difmap
_audit_creation_method SHELXL-97
_cell_angle_alpha 90.00
_cell_angle_beta 107.05(3)
_cell_angle_gamma 90.00
_cell_formula_units_Z 4
_cell_length_a 11.436(2)
_cell_length_b 20.832(4)
_cell_length_c 17.000(3)
_cell_measurement_reflns_used 13103
_cell_measurement_temperature 100(2)
_cell_measurement_theta_max 52.527
_cell_measurement_theta_min 4.634
_cell_volume 3872.0(14)
_computing_cell_refinement 'Bruker XSCANS'
_computing_data_collection 'Bruker XSCANS'
_computing_data_reduction 'Bruker SHELXTL'
_computing_molecular_graphics 'Bruker SHELXTL'
_computing_publication_material 'Bruker SHELXTL'
_computing_structure_refinement 'SHELXL-97 (Sheldrick, 1997)'
_computing_structure_solution 'SHELXS-97 (Sheldrick, 1990)'
_diffrn_ambient_temperature 100(2)
_diffrn_measured_fraction_theta_full 0.998
_diffrn_measured_fraction_theta_max 0.998
_diffrn_measurement_device_type 'SMART APEX'
_diffrn_measurement_method '\w scans'
_diffrn_radiation_monochromator graphite
_diffrn_radiation_source 'fine-focus sealed tube'
_diffrn_radiation_type MoK\a
_diffrn_radiation_wavelength 0.71073
_diffrn_reflns_av_R_equivalents 0.0342
_diffrn_reflns_av_sigmaI/netI 0.0312
_diffrn_reflns_limit_h_max 14
_diffrn_reflns_limit_h_min -14
_diffrn_reflns_limit_k_max 26
_diffrn_reflns_limit_k_min -25
_diffrn_reflns_limit_l_max 21
_diffrn_reflns_limit_l_min -21
_diffrn_reflns_number 30692
_diffrn_reflns_theta_full 26.36
_diffrn_reflns_theta_max 26.36
_diffrn_reflns_theta_min 1.59
_exptl_absorpt_coefficient_mu 2.515
_exptl_absorpt_correction_T_max 0.6603
_exptl_absorpt_correction_T_min 0.5394
_exptl_absorpt_correction_type multi-scan
_exptl_absorpt_process_details SADABS
_exptl_crystal_colour yellow
_exptl_crystal_density_diffrn 1.288
_exptl_crystal_density_method 'not measured'
_exptl_crystal_description plates
_exptl_crystal_F_000 1568
_exptl_crystal_size_max 0.28
_exptl_crystal_size_mid 0.22
_exptl_crystal_size_min 0.18
_refine_diff_density_max 0.507
_refine_diff_density_min -0.288
_refine_diff_density_rms 0.071
_refine_ls_extinction_method none
_refine_ls_goodness_of_fit_ref 1.054
_refine_ls_hydrogen_treatment constr
_refine_ls_matrix_type full
_refine_ls_number_parameters 327
_refine_ls_number_reflns 7892
_refine_ls_number_restraints 0
_refine_ls_restrained_S_all 1.054
_refine_ls_R_factor_all 0.0316
_refine_ls_R_factor_gt 0.0267
_refine_ls_shift/su_max 0.004
_refine_ls_shift/su_mean 0.001
_refine_ls_structure_factor_coef Fsqd
_refine_ls_weighting_details 'calc w=1/[\s^2^(Fo^2^)+(0.0363P)^2^+0.0000P] where P=(Fo^2^+2Fc^2^)/3'
_refine_ls_weighting_scheme calc
_refine_ls_wR_factor_gt 0.0648
_refine_ls_wR_factor_ref 0.0664
_reflns_number_gt 6962
_reflns_number_total 7892
_reflns_threshold_expression >2sigma(I)
_cod_data_source_file om400365v_si_002.cif
_cod_data_source_block 6a_852j
_cod_depositor_comments
;
The following automatic conversions were performed:

data item '_symmetry_cell_setting' value 'Monoclinic' was changed to
'monoclinic' in accordance with the
/home/saulius/struct/COD-crude-data/automatic-downloads/DataCite-retrospective/ACS/depositions/lib/dictionaries/cif_core.dic
dictionary named 'cif_core.dic' version 2.4.2 last updated on
2011-04-26.

Automatic conversion script
Id: cif_fix_values 6909 2019-04-08 15:41:33Z antanas 
;
_cod_original_cell_volume 3871.7(13)
_cod_original_sg_symbol_H-M P2(1)/c
_cod_database_code 4089535

loop_
_symmetry_equiv_pos_as_xyz
'x, y, z'
'-x, y+1/2, -z+1/2'
'-x, -y, -z'
'x, -y-1/2, z-1/2'

loop_
_atom_site_label
_atom_site_type_symbol
_atom_site_fract_x
_atom_site_fract_y
_atom_site_fract_z
_atom_site_U_iso_or_equiv
_atom_site_adp_type
_atom_site_occupancy
_atom_site_symmetry_multiplicity
_atom_site_calc_flag
_atom_site_refinement_flags
Ge1 Ge 0.444351(18) 0.165618(10) 0.719719(12) 0.01580(6) Uani 1 1 d .
Ge2 Ge 0.661019(18) 0.187908(10) 0.720098(12) 0.01605(6) Uani 1 1 d .
Ge3 Ge 0.762702(18) 0.106082(10) 0.828090(12) 0.01561(6) Uani 1 1 d .
Si1 Si 0.42660(5) 0.09926(3) 0.83034(3) 0.01668(12) Uani 1 1 d .
Si2 Si 0.62149(5) 0.05309(3) 0.88668(3) 0.01745(12) Uani 1 1 d .
Si3 Si 0.32174(5) 0.25958(3) 0.70402(4) 0.02339(14) Uani 1 1 d .
Si4 Si 0.35548(5) 0.10821(3) 0.59407(4) 0.02386(14) Uani 1 1 d .
Si5 Si 0.84152(5) 0.03421(3) 0.74664(4) 0.02073(13) Uani 1 1 d .
Si6 Si 0.94696(5) 0.14335(3) 0.92626(3) 0.01893(13) Uani 1 1 d .
N1 N 0.77535(15) 0.31555(8) 0.78304(10) 0.0189(4) Uani 1 1 d .
N2 N 0.70069(15) 0.27861(8) 0.87510(10) 0.0182(4) Uani 1 1 d .
C1 C 0.3747(2) 0.14287(11) 0.91236(13) 0.0264(5) Uani 1 1 d .
H1A H 0.2948 0.1627 0.8872 0.040 Uiso 1 1 calc R
H1B H 0.4344 0.1762 0.9376 0.040 Uiso 1 1 calc R
H1C H 0.3683 0.1122 0.9546 0.040 Uiso 1 1 calc R
C2 C 0.31085(19) 0.03294(10) 0.79278(13) 0.0240(5) Uani 1 1 d .
H2A H 0.2946 0.0118 0.8400 0.036 Uiso 1 1 calc R
H2B H 0.3432 0.0014 0.7618 0.036 Uiso 1 1 calc R
H2C H 0.2347 0.0511 0.7571 0.036 Uiso 1 1 calc R
C3 C 0.6081(2) -0.03439(10) 0.85869(16) 0.0315(5) Uani 1 1 d .
H3A H 0.6877 -0.0552 0.8812 0.047 Uiso 1 1 calc R
H3B H 0.5815 -0.0389 0.7987 0.047 Uiso 1 1 calc R
H3C H 0.5479 -0.0547 0.8816 0.047 Uiso 1 1 calc R
C4 C 0.66569(19) 0.05762(12) 1.00254(13) 0.0289(5) Uani 1 1 d .
H4A H 0.6069 0.0331 1.0224 0.043 Uiso 1 1 calc R
H4B H 0.6653 0.1025 1.0196 0.043 Uiso 1 1 calc R
H4C H 0.7478 0.0396 1.0258 0.043 Uiso 1 1 calc R
C5 C 0.3888(3) 0.32317(12) 0.78200(15) 0.0416(7) Uani 1 1 d .
H5A H 0.3351 0.3608 0.7716 0.062 Uiso 1 1 calc R
H5B H 0.4696 0.3354 0.7780 0.062 Uiso 1 1 calc R
H5C H 0.3969 0.3066 0.8373 0.062 Uiso 1 1 calc R
C6 C 0.3051(2) 0.29452(11) 0.60010(13) 0.0285(5) Uani 1 1 d .
H6A H 0.2676 0.2627 0.5577 0.043 Uiso 1 1 calc R
H6B H 0.3859 0.3064 0.5957 0.043 Uiso 1 1 calc R
H6C H 0.2531 0.3328 0.5924 0.043 Uiso 1 1 calc R
C7 C 0.1659(2) 0.24127(15) 0.71318(18) 0.0491(8) Uani 1 1 d .
H7A H 0.1188 0.2811 0.7082 0.074 Uiso 1 1 calc R
H7B H 0.1737 0.2215 0.7668 0.074 Uiso 1 1 calc R
H7C H 0.1237 0.2116 0.6693 0.074 Uiso 1 1 calc R
C8 C 0.4191(2) 0.14169(13) 0.51253(14) 0.0373(6) Uani 1 1 d .
H8A H 0.3895 0.1161 0.4622 0.056 Uiso 1 1 calc R
H8B H 0.5086 0.1401 0.5318 0.056 Uiso 1 1 calc R
H8C H 0.3923 0.1863 0.5010 0.056 Uiso 1 1 calc R
C9 C 0.1840(2) 0.11474(13) 0.55567(16) 0.0398(6) Uani 1 1 d .
H9A H 0.1607 0.1598 0.5436 0.060 Uiso 1 1 calc R
H9B H 0.1486 0.0987 0.5979 0.060 Uiso 1 1 calc R
H9C H 0.1533 0.0891 0.5055 0.060 Uiso 1 1 calc R
C10 C 0.3889(2) 0.01969(11) 0.60166(16) 0.0376(6) Uani 1 1 d .
H10A H 0.3922 0.0036 0.5482 0.056 Uiso 1 1 calc R
H10B H 0.3242 -0.0028 0.6178 0.056 Uiso 1 1 calc R
H10C H 0.4677 0.0121 0.6430 0.056 Uiso 1 1 calc R
C11 C 0.7227(2) 0.00778(12) 0.65067(14) 0.0329(6) Uani 1 1 d .
H11A H 0.7624 -0.0139 0.6142 0.049 Uiso 1 1 calc R
H11B H 0.6777 0.0453 0.6225 0.049 Uiso 1 1 calc R
H11C H 0.6656 -0.0219 0.6651 0.049 Uiso 1 1 calc R
C12 C 0.9135(2) -0.04096(11) 0.80085(14) 0.0302(5) Uani 1 1 d .
H12A H 0.8594 -0.0601 0.8297 0.045 Uiso 1 1 calc R
H12B H 0.9923 -0.0304 0.8407 0.045 Uiso 1 1 calc R
H12C H 0.9265 -0.0716 0.7604 0.045 Uiso 1 1 calc R
C13 C 0.95833(19) 0.07939(11) 0.71040(14) 0.0286(5) Uani 1 1 d .
H13A H 0.9887 0.0519 0.6738 0.043 Uiso 1 1 calc R
H13B H 1.0266 0.0919 0.7580 0.043 Uiso 1 1 calc R
H13C H 0.9206 0.1179 0.6805 0.043 Uiso 1 1 calc R
C14 C 1.06779(18) 0.07923(10) 0.95019(13) 0.0253(5) Uani 1 1 d .
H14A H 1.1420 0.0957 0.9901 0.038 Uiso 1 1 calc R
H14B H 1.0864 0.0668 0.8996 0.038 Uiso 1 1 calc R
H14C H 1.0380 0.0417 0.9734 0.038 Uiso 1 1 calc R
C15 C 1.01030(19) 0.21404(10) 0.88371(14) 0.0257(5) Uani 1 1 d .
H15A H 1.0969 0.2196 0.9141 0.039 Uiso 1 1 calc R
H15B H 0.9649 0.2528 0.8894 0.039 Uiso 1 1 calc R
H15C H 1.0021 0.2066 0.8254 0.039 Uiso 1 1 calc R
C16 C 0.9299(2) 0.16899(12) 1.02841(13) 0.0301(5) Uani 1 1 d .
H16A H 0.8929 0.1341 1.0515 0.045 Uiso 1 1 calc R
H16B H 0.8773 0.2070 1.0208 0.045 Uiso 1 1 calc R
H16C H 1.0105 0.1792 1.0661 0.045 Uiso 1 1 calc R
C17 C 0.70804(18) 0.26636(9) 0.79837(12) 0.0181(4) Uani 1 1 d .
C18 C 0.81184(18) 0.35733(10) 0.84940(13) 0.0210(4) Uani 1 1 d .
C19 C 0.76452(18) 0.33428(10) 0.90768(13) 0.0206(4) Uani 1 1 d .
C20 C 0.8109(2) 0.32392(11) 0.70769(13) 0.0271(5) Uani 1 1 d .
H20A H 0.7727 0.2903 0.6681 0.041 Uiso 1 1 calc R
H20B H 0.9001 0.3209 0.7206 0.041 Uiso 1 1 calc R
H20C H 0.7838 0.3661 0.6838 0.041 Uiso 1 1 calc R
C21 C 0.8937(2) 0.41336(10) 0.85135(14) 0.0275(5) Uani 1 1 d .
H21A H 0.9030 0.4379 0.9020 0.041 Uiso 1 1 calc R
H21B H 0.8578 0.4409 0.8037 0.041 Uiso 1 1 calc R
H21C H 0.9740 0.3981 0.8496 0.041 Uiso 1 1 calc R
C22 C 0.7740(2) 0.35842(11) 0.99186(14) 0.0316(5) Uani 1 1 d .
H22A H 0.8278 0.3960 1.0038 0.047 Uiso 1 1 calc R
H22B H 0.8079 0.3247 1.0323 0.047 Uiso 1 1 calc R
H22C H 0.6926 0.3704 0.9949 0.047 Uiso 1 1 calc R
C23 C 0.63196(19) 0.23976(10) 0.91744(13) 0.0224(5) Uani 1 1 d .
H23A H 0.5732 0.2129 0.8774 0.034 Uiso 1 1 calc R
H23B H 0.5880 0.2679 0.9453 0.034 Uiso 1 1 calc R
H23C H 0.6885 0.2123 0.9582 0.034 Uiso 1 1 calc R

loop_
_atom_site_aniso_label
_atom_site_aniso_U_11
_atom_site_aniso_U_22
_atom_site_aniso_U_33
_atom_site_aniso_U_23
_atom_site_aniso_U_13
_atom_site_aniso_U_12
Ge1 0.01435(11) 0.01847(12) 0.01448(11) 0.00274(8) 0.00405(8) 0.00078(8)
Ge2 0.01576(11) 0.01896(12) 0.01410(11) 0.00039(8) 0.00543(9) -0.00086(8)
Ge3 0.01320(11) 0.01863(12) 0.01505(11) 0.00010(8) 0.00424(8) 0.00063(8)
Si1 0.0149(3) 0.0196(3) 0.0159(3) 0.0030(2) 0.0051(2) 0.0009(2)
Si2 0.0157(3) 0.0194(3) 0.0169(3) 0.0042(2) 0.0041(2) 0.0013(2)
Si3 0.0239(3) 0.0254(3) 0.0225(3) 0.0082(3) 0.0094(3) 0.0086(3)
Si4 0.0224(3) 0.0315(3) 0.0167(3) -0.0008(2) 0.0042(2) -0.0075(3)
Si5 0.0218(3) 0.0222(3) 0.0194(3) -0.0006(2) 0.0079(2) 0.0032(2)
Si6 0.0147(3) 0.0234(3) 0.0177(3) -0.0002(2) 0.0032(2) -0.0003(2)
N1 0.0169(9) 0.0209(9) 0.0192(9) 0.0020(7) 0.0056(7) 0.0001(7)
N2 0.0185(9) 0.0177(9) 0.0199(9) -0.0003(7) 0.0080(7) -0.0024(7)
C1 0.0279(12) 0.0290(12) 0.0266(12) 0.0015(10) 0.0145(10) 0.0020(10)
C2 0.0209(11) 0.0277(12) 0.0225(11) 0.0052(9) 0.0049(9) -0.0053(9)
C3 0.0279(12) 0.0209(12) 0.0481(15) 0.0048(11) 0.0148(11) 0.0007(10)
C4 0.0208(11) 0.0434(14) 0.0213(11) 0.0092(10) 0.0041(9) -0.0021(10)
C5 0.0622(18) 0.0332(14) 0.0256(13) 0.0006(11) 0.0070(12) 0.0226(13)
C6 0.0325(13) 0.0267(12) 0.0232(12) 0.0085(10) 0.0034(10) 0.0027(10)
C7 0.0375(15) 0.062(2) 0.0565(18) 0.0321(15) 0.0272(14) 0.0259(13)
C8 0.0461(15) 0.0475(16) 0.0200(12) -0.0042(11) 0.0123(11) -0.0195(13)
C9 0.0249(13) 0.0516(17) 0.0350(14) 0.0011(12) -0.0035(11) -0.0097(12)
C10 0.0439(15) 0.0329(14) 0.0376(14) -0.0085(11) 0.0146(12) -0.0100(12)
C11 0.0368(14) 0.0370(14) 0.0245(12) -0.0082(10) 0.0082(11) -0.0028(11)
C12 0.0353(13) 0.0256(12) 0.0319(13) 0.0006(10) 0.0133(11) 0.0084(10)
C13 0.0262(12) 0.0352(13) 0.0281(12) 0.0001(10) 0.0137(10) 0.0029(10)
C14 0.0193(11) 0.0271(12) 0.0264(12) 0.0033(10) 0.0019(9) 0.0002(9)
C15 0.0188(11) 0.0267(12) 0.0300(12) 0.0027(10) 0.0045(9) -0.0018(9)
C16 0.0238(12) 0.0437(15) 0.0212(12) -0.0054(10) 0.0040(9) -0.0014(10)
C17 0.0171(10) 0.0177(10) 0.0199(10) 0.0012(8) 0.0059(8) 0.0014(8)
C18 0.0176(10) 0.0190(11) 0.0243(11) -0.0004(9) 0.0031(9) 0.0011(8)
C19 0.0195(11) 0.0178(11) 0.0223(11) -0.0011(9) 0.0029(9) 0.0004(8)
C20 0.0315(13) 0.0279(12) 0.0240(12) 0.0036(10) 0.0116(10) -0.0064(10)
C21 0.0263(12) 0.0212(11) 0.0337(13) 0.0019(10) 0.0070(10) -0.0033(9)
C22 0.0375(14) 0.0290(13) 0.0301(13) -0.0089(10) 0.0128(11) -0.0080(11)
C23 0.0238(11) 0.0244(11) 0.0209(11) 0.0000(9) 0.0096(9) -0.0044(9)

loop_
_atom_type_symbol
_atom_type_description
_atom_type_scat_dispersion_real
_atom_type_scat_dispersion_imag
_atom_type_scat_source
C C 0.0033 0.0016 'International Tables Vol C Tables 4.2.6.8 and 6.1.1.4'
H H 0.0000 0.0000 'International Tables Vol C Tables 4.2.6.8 and 6.1.1.4'
N N 0.0061 0.0033 'International Tables Vol C Tables 4.2.6.8 and 6.1.1.4'
Si Si 0.0817 0.0704 'International Tables Vol C Tables 4.2.6.8 and 6.1.1.4'
Ge Ge 0.1547 1.8001 'International Tables Vol C Tables 4.2.6.8 and 6.1.1.4'

loop_
_geom_angle_atom_site_label_1
_geom_angle_atom_site_label_2
_geom_angle_atom_site_label_3
_geom_angle
Si3 Ge1 Si1 112.41(3)
Si3 Ge1 Si4 103.22(3)
Si1 Ge1 Si4 107.50(3)
Si3 Ge1 Ge2 113.32(2)
Si1 Ge1 Ge2 114.52(3)
Si4 Ge1 Ge2 104.70(3)
C17 Ge2 Ge1 102.50(6)
C17 Ge2 Ge3 95.05(6)
Ge1 Ge2 Ge3 96.91(2)
Si5 Ge3 Si2 111.50(3)
Si5 Ge3 Si6 101.66(3)
Si2 Ge3 Si6 114.86(2)
Si5 Ge3 Ge2 99.98(2)
Si2 Ge3 Ge2 112.94(2)
Si6 Ge3 Ge2 114.22(3)
C2 Si1 C1 105.02(10)
C2 Si1 Si2 108.90(7)
C1 Si1 Si2 111.01(8)
C2 Si1 Ge1 111.69(7)
C1 Si1 Ge1 114.70(7)
Si2 Si1 Ge1 105.50(3)
C3 Si2 C4 106.85(11)
C3 Si2 Si1 107.19(8)
C4 Si2 Si1 109.61(8)
C3 Si2 Ge3 110.86(8)
C4 Si2 Ge3 113.78(7)
Si1 Si2 Ge3 108.34(3)
C6 Si3 C5 107.51(11)
C6 Si3 C7 108.82(12)
C5 Si3 C7 106.71(14)
C6 Si3 Ge1 108.67(8)
C5 Si3 Ge1 113.42(9)
C7 Si3 Ge1 111.55(9)
C8 Si4 C10 107.45(12)
C8 Si4 C9 107.87(12)
C10 Si4 C9 105.37(12)
C8 Si4 Ge1 108.51(8)
C10 Si4 Ge1 113.79(9)
C9 Si4 Ge1 113.53(9)
C11 Si5 C13 105.40(11)
C11 Si5 C12 106.48(11)
C13 Si5 C12 109.06(10)
C11 Si5 Ge3 112.84(8)
C13 Si5 Ge3 107.55(8)
C12 Si5 Ge3 115.06(8)
C15 Si6 C14 107.39(10)
C15 Si6 C16 106.81(11)
C14 Si6 C16 105.72(11)
C15 Si6 Ge3 110.18(7)
C14 Si6 Ge3 111.13(7)
C16 Si6 Ge3 115.21(8)
C17 N1 C18 111.77(17)
C17 N1 C20 125.38(17)
C18 N1 C20 122.81(17)
C17 N2 C19 111.44(16)
C17 N2 C23 124.43(17)
C19 N2 C23 124.10(17)
N1 C17 N2 104.02(17)
N1 C17 Ge2 121.88(14)
N2 C17 Ge2 133.41(14)
C19 C18 N1 106.49(18)
C19 C18 C21 130.3(2)
N1 C18 C21 123.10(19)
C18 C19 N2 106.27(18)
C18 C19 C22 130.8(2)
N2 C19 C22 122.95(18)

loop_
_geom_bond_atom_site_label_1
_geom_bond_atom_site_label_2
_geom_bond_distance
Ge1 Si3 2.3767(7)
Ge1 Si1 2.3900(7)
Ge1 Si4 2.3984(8)
Ge1 Ge2 2.5190(6)
Ge2 C17 2.076(2)
Ge2 Ge3 2.5251(6)
Ge3 Si5 2.3882(7)
Ge3 Si2 2.4004(7)
Ge3 Si6 2.4011(10)
Si1 C2 1.890(2)
Si1 C1 1.899(2)
Si1 Si2 2.3574(10)
Si2 C3 1.878(2)
Si2 C4 1.887(2)
Si3 C6 1.868(2)
Si3 C5 1.872(3)
Si3 C7 1.873(3)
Si4 C8 1.878(2)
Si4 C10 1.880(3)
Si4 C9 1.882(2)
Si5 C11 1.874(2)
Si5 C13 1.879(2)
Si5 C12 1.880(2)
Si6 C15 1.877(2)
Si6 C14 1.879(2)
Si6 C16 1.881(2)
N1 C17 1.352(3)
N1 C18 1.389(3)
N1 C20 1.464(3)
N2 C17 1.356(2)
N2 C19 1.395(3)
N2 C23 1.457(2)
C18 C19 1.349(3)
C18 C21 1.490(3)
C19 C22 1.490(3)

loop_
_geom_torsion_atom_site_label_1
_geom_torsion_atom_site_label_2
_geom_torsion_atom_site_label_3
_geom_torsion_atom_site_label_4
_geom_torsion
Si3 Ge1 Ge2 C17 45.48(6)
Si1 Ge1 Ge2 C17 -85.29(6)
Si4 Ge1 Ge2 C17 157.24(6)
Si3 Ge1 Ge2 Ge3 142.238(19)
Si1 Ge1 Ge2 Ge3 11.469(19)
Si4 Ge1 Ge2 Ge3 -106.01(3)
C17 Ge2 Ge3 Si5 -142.56(6)
Ge1 Ge2 Ge3 Si5 114.17(3)
C17 Ge2 Ge3 Si2 98.85(6)
Ge1 Ge2 Ge3 Si2 -4.421(19)
C17 Ge2 Ge3 Si6 -34.85(6)
Ge1 Ge2 Ge3 Si6 -138.12(2)
Si3 Ge1 Si1 C2 96.11(8)
Si4 Ge1 Si1 C2 -16.80(8)
Ge2 Ge1 Si1 C2 -132.67(8)
Si3 Ge1 Si1 C1 -23.22(8)
Si4 Ge1 Si1 C1 -136.14(8)
Ge2 Ge1 Si1 C1 107.99(8)
Si3 Ge1 Si1 Si2 -145.71(3)
Si4 Ge1 Si1 Si2 101.37(4)
Ge2 Ge1 Si1 Si2 -14.50(3)
C2 Si1 Si2 C3 10.85(11)
C1 Si1 Si2 C3 126.00(11)
Ge1 Si1 Si2 C3 -109.17(8)
C2 Si1 Si2 C4 -104.77(11)
C1 Si1 Si2 C4 10.38(11)
Ge1 Si1 Si2 C4 135.21(8)
C2 Si1 Si2 Ge3 130.54(7)
C1 Si1 Si2 Ge3 -114.31(8)
Ge1 Si1 Si2 Ge3 10.52(3)
Si5 Ge3 Si2 C3 2.06(9)
Si6 Ge3 Si2 C3 -112.90(9)
Ge2 Ge3 Si2 C3 113.71(9)
Si5 Ge3 Si2 C4 122.52(9)
Si6 Ge3 Si2 C4 7.56(9)
Ge2 Ge3 Si2 C4 -125.83(9)
Si5 Ge3 Si2 Si1 -115.31(3)
Si6 Ge3 Si2 Si1 129.73(3)
Ge2 Ge3 Si2 Si1 -3.65(3)
Si1 Ge1 Si3 C6 -163.28(8)
Si4 Ge1 Si3 C6 -47.75(8)
Ge2 Ge1 Si3 C6 64.91(9)
Si1 Ge1 Si3 C5 77.21(10)
Si4 Ge1 Si3 C5 -167.25(10)
Ge2 Ge1 Si3 C5 -54.60(10)
Si1 Ge1 Si3 C7 -43.31(11)
Si4 Ge1 Si3 C7 72.22(11)
Ge2 Ge1 Si3 C7 -175.12(10)
Si3 Ge1 Si4 C8 82.66(10)
Si1 Ge1 Si4 C8 -158.35(10)
Ge2 Ge1 Si4 C8 -36.16(10)
Si3 Ge1 Si4 C10 -157.78(9)
Si1 Ge1 Si4 C10 -38.79(9)
Ge2 Ge1 Si4 C10 83.39(9)
Si3 Ge1 Si4 C9 -37.26(10)
Si1 Ge1 Si4 C9 81.74(10)
Ge2 Ge1 Si4 C9 -156.08(9)
Si2 Ge3 Si5 C11 68.04(9)
Si6 Ge3 Si5 C11 -169.10(9)
Ge2 Ge3 Si5 C11 -51.60(9)
Si2 Ge3 Si5 C13 -176.15(8)
Si6 Ge3 Si5 C13 -53.29(8)
Ge2 Ge3 Si5 C13 64.21(8)
Si2 Ge3 Si5 C12 -54.42(9)
Si6 Ge3 Si5 C12 68.44(9)
Ge2 Ge3 Si5 C12 -174.07(9)
Si5 Ge3 Si6 C15 86.55(8)
Si2 Ge3 Si6 C15 -152.91(8)
Ge2 Ge3 Si6 C15 -20.12(8)
Si5 Ge3 Si6 C14 -32.35(8)
Si2 Ge3 Si6 C14 88.19(8)
Ge2 Ge3 Si6 C14 -139.02(7)
Si5 Ge3 Si6 C16 -152.54(9)
Si2 Ge3 Si6 C16 -32.01(9)
Ge2 Ge3 Si6 C16 100.78(9)
C18 N1 C17 N2 1.2(2)
C20 N1 C17 N2 179.04(18)
C18 N1 C17 Ge2 -170.50(14)
C20 N1 C17 Ge2 7.4(3)
C19 N2 C17 N1 -1.0(2)
C23 N2 C17 N1 177.32(17)
C19 N2 C17 Ge2 169.27(15)
C23 N2 C17 Ge2 -12.4(3)
Ge1 Ge2 C17 N1 -140.54(15)
Ge3 Ge2 C17 N1 121.22(15)
Ge1 Ge2 C17 N2 50.6(2)
Ge3 Ge2 C17 N2 -47.6(2)
C17 N1 C18 C19 -0.9(2)
C20 N1 C18 C19 -178.87(18)
C17 N1 C18 C21 175.93(18)
C20 N1 C18 C21 -2.0(3)
N1 C18 C19 N2 0.3(2)
C21 C18 C19 N2 -176.3(2)
N1 C18 C19 C22 179.3(2)
C21 C18 C19 C22 2.8(4)
C17 N2 C19 C18 0.4(2)
C23 N2 C19 C18 -177.87(18)
C17 N2 C19 C22 -178.70(19)
C23 N2 C19 C22 3.0(3)
